data_4060142
_journal_name_full Organometallics
_journal_paper_doi 10.1021/om049261y
_journal_year 2005
_chemical_formula_sum 'C41 H42 P Rh'
_chemical_formula_weight 668.63
_space_group_IT_number 14
_symmetry_cell_setting monoclinic
_symmetry_space_group_name_Hall '-P 2yn'
_symmetry_space_group_name_H-M 'P 1 21/n 1'
_atom_sites_solution_hydrogens geom
_atom_sites_solution_primary direct
_atom_sites_solution_secondary difmap
_cell_angle_alpha 90.00
_cell_angle_beta 91.8700(10)
_cell_angle_gamma 90.00
_cell_formula_units_Z 4
_cell_length_a 8.6680(10)
_cell_length_b 19.3790(10)
_cell_length_c 18.8010(10)
_cell_measurement_reflns_used 251
_cell_measurement_temperature 150.0(1)
_cell_measurement_theta_max 20.0
_cell_measurement_theta_min 3.0
_cell_volume 3156.5(4)
_computing_cell_refinement ?
_computing_data_collection ?
_computing_data_reduction ?
_computing_molecular_graphics ?
_computing_publication_material ?
_computing_structure_refinement 'SHELXL-97 (Sheldrick, 1997)'
_computing_structure_solution 'SHELXS-97 (Sheldrick, 1990)'
_diffrn_ambient_temperature 150.0(1)
_diffrn_detector_area_resol_mean ?
_diffrn_measurement_device_type KappaCCD
_diffrn_measurement_method 'phi and omega scans'
_diffrn_radiation_monochromator graphite
_diffrn_radiation_source 'fine-focus sealed tube'
_diffrn_radiation_type MoK\a
_diffrn_radiation_wavelength 0.71069
_diffrn_reflns_av_R_equivalents 0.0296
_diffrn_reflns_av_sigmaI/netI 0.0581
_diffrn_reflns_limit_h_max 12
_diffrn_reflns_limit_h_min -12
_diffrn_reflns_limit_k_max 27
_diffrn_reflns_limit_k_min -24
_diffrn_reflns_limit_l_max 26
_diffrn_reflns_limit_l_min -26
_diffrn_reflns_number 14887
_diffrn_reflns_theta_max 29.95
_diffrn_reflns_theta_min 2.76
_diffrn_standards_decay_% ?
_diffrn_standards_interval_count ?
_diffrn_standards_interval_time ?
_diffrn_standards_number ?
_exptl_absorpt_coefficient_mu 0.621
_exptl_absorpt_correction_T_max 0.9292
_exptl_absorpt_correction_T_min 0.8859
_exptl_absorpt_correction_type multi-scan
_exptl_absorpt_process_details ?
_exptl_crystal_colour orange
_exptl_crystal_density_diffrn 1.407
_exptl_crystal_density_meas ?
_exptl_crystal_density_method 'not measured'
_exptl_crystal_description needle
_exptl_crystal_F_000 1392
_exptl_crystal_size_max 0.20
_exptl_crystal_size_mid 0.14
_exptl_crystal_size_min 0.12
_refine_ls_extinction_coef ?
_refine_ls_extinction_method none
_refine_ls_goodness_of_fit_ref 1.021
_refine_ls_hydrogen_treatment mixed
_refine_ls_matrix_type full
_refine_ls_number_parameters 403
_refine_ls_number_reflns 9120
_refine_ls_number_restraints 0
_refine_ls_restrained_S_all 1.021
_refine_ls_R_factor_all 0.0582
_refine_ls_R_factor_gt 0.0400
_refine_ls_shift/su_max 0.002
_refine_ls_shift/su_mean 0.000
_refine_ls_structure_factor_coef Fsqd
_refine_ls_weighting_details 'calc w=1/[\s^2^(Fo^2^)+(0.0524P)^2^+0.0000P] where P=(Fo^2^+2Fc^2^)/3'
_refine_ls_weighting_scheme calc
_refine_ls_wR_factor_gt 0.0956
_refine_ls_wR_factor_ref 0.1033
_reflns_number_gt 6967
_reflns_number_total 9120
_reflns_threshold_expression >2sigma(I)
_cod_depositor_comments
;
The following automatic conversions were performed:
'_symmetry_cell_setting' value 'Monoclinic' changed to 'monoclinic'
according to '/home/saulius/struct/CIF-dictionaries/cif_core.dic'
dictionary named 'cif_core.dic' version 2.4.1 from 2010-06-29.

Automatic conversion script
Id: cif_fix_enum 1527 2010-12-29 10:47:43Z saulius 
;
_cod_original_sg_symbol_H-M P21/n
_cod_database_code 4060142

loop_
_symmetry_equiv_pos_as_xyz
'x, y, z'
'-x+1/2, y+1/2, -z+1/2'
'-x, -y, -z'
'x-1/2, -y-1/2, z-1/2'

loop_
_atom_site_label
_atom_site_type_symbol
_atom_site_fract_x
_atom_site_fract_y
_atom_site_fract_z
_atom_site_U_iso_or_equiv
_atom_site_adp_type
_atom_site_occupancy
_atom_site_symmetry_multiplicity
_atom_site_calc_flag
_atom_site_refinement_flags
_atom_site_disorder_assembly
_atom_site_disorder_group
Rh1 Rh 0.111610(16) 0.194056(9) 0.290725(8) 0.01831(6) Uani 1 1 d . . .
P1 P 0.42353(6) 0.12788(3) 0.31239(3) 0.01956(12) Uani 1 1 d . . .
C1 C 0.3050(2) 0.16529(12) 0.38163(11) 0.0194(4) Uani 1 1 d . . .
C2 C 0.1631(2) 0.13388(11) 0.39651(10) 0.0188(4) Uani 1 1 d . . .
C3 C 0.0782(2) 0.09389(11) 0.34400(10) 0.0188(4) Uani 1 1 d . . .
H3 H -0.0165 0.0744 0.3581 0.023 Uiso 1 1 calc R . .
C4 C 0.1221(2) 0.08061(12) 0.27282(11) 0.0196(4) Uani 1 1 d . . .
C5 C 0.2641(2) 0.10783(12) 0.24955(10) 0.0192(4) Uani 1 1 d . . .
C6 C 0.4938(2) 0.04148(12) 0.34791(11) 0.0234(5) Uani 1 1 d . . .
C7 C 0.6105(3) 0.05687(15) 0.40881(15) 0.0391(6) Uani 1 1 d . . .
H7A H 0.5574 0.0787 0.4481 0.059 Uiso 1 1 calc R . .
H7B H 0.6904 0.0880 0.3919 0.059 Uiso 1 1 calc R . .
H7C H 0.6583 0.0137 0.4254 0.059 Uiso 1 1 calc R . .
C8 C 0.5787(3) 0.00826(14) 0.28668(13) 0.0334(6) Uani 1 1 d . . .
H8A H 0.6268 -0.0349 0.3030 0.050 Uiso 1 1 calc R . .
H8B H 0.6586 0.0398 0.2705 0.050 Uiso 1 1 calc R . .
H8C H 0.5052 -0.0014 0.2472 0.050 Uiso 1 1 calc R . .
C9 C 0.3727(2) -0.00847(13) 0.37481(13) 0.0309(5) Uani 1 1 d . . .
H9A H 0.4232 -0.0511 0.3913 0.046 Uiso 1 1 calc R . .
H9B H 0.2981 -0.0192 0.3361 0.046 Uiso 1 1 calc R . .
H9C H 0.3189 0.0128 0.4143 0.046 Uiso 1 1 calc R . .
C10 C 0.3742(2) 0.22294(12) 0.42468(11) 0.0199(4) Uani 1 1 d . . .
C11 C 0.5335(2) 0.23485(13) 0.42676(12) 0.0266(5) Uani 1 1 d . . .
H11 H 0.5986 0.2045 0.4017 0.032 Uiso 1 1 calc R . .
C12 C 0.5989(2) 0.28948(14) 0.46417(13) 0.0300(5) Uani 1 1 d . . .
H12 H 0.7074 0.2961 0.4641 0.036 Uiso 1 1 calc R . .
C13 C 0.5089(3) 0.33439(14) 0.50152(13) 0.0309(5) Uani 1 1 d . . .
H13 H 0.5542 0.3714 0.5280 0.037 Uiso 1 1 calc R . .
C14 C 0.3505(3) 0.32432(14) 0.49959(13) 0.0310(5) Uani 1 1 d . . .
H14 H 0.2861 0.3552 0.5243 0.037 Uiso 1 1 calc R . .
C15 C 0.2853(2) 0.26987(13) 0.46210(12) 0.0256(5) Uani 1 1 d . . .
H15 H 0.1764 0.2641 0.4617 0.031 Uiso 1 1 calc R . .
C16 C 0.0903(2) 0.14007(11) 0.46748(10) 0.0194(4) Uani 1 1 d . . .
C17 C 0.1789(2) 0.12534(13) 0.52916(11) 0.0247(5) Uani 1 1 d . . .
H17 H 0.2850 0.1141 0.5256 0.030 Uiso 1 1 calc R . .
C18 C 0.1132(3) 0.12705(13) 0.59541(12) 0.0289(5) Uani 1 1 d . . .
H18 H 0.1739 0.1163 0.6369 0.035 Uiso 1 1 calc R . .
C19 C -0.0413(3) 0.14441(13) 0.60100(12) 0.0293(5) Uani 1 1 d . . .
H19 H -0.0854 0.1469 0.6465 0.035 Uiso 1 1 calc R . .
C20 C -0.1308(2) 0.15801(13) 0.54075(12) 0.0282(5) Uani 1 1 d . . .
H20 H -0.2367 0.1696 0.5447 0.034 Uiso 1 1 calc R . .
C21 C -0.0657(2) 0.15474(12) 0.47401(12) 0.0240(5) Uani 1 1 d . . .
H21 H -0.1286 0.1626 0.4325 0.029 Uiso 1 1 calc R . .
C22 C 0.0127(2) 0.03874(12) 0.22704(11) 0.0207(4) Uani 1 1 d . . .
C23 C -0.0701(2) 0.06667(13) 0.16950(12) 0.0275(5) Uani 1 1 d . . .
H23 H -0.0632 0.1146 0.1595 0.033 Uiso 1 1 calc R . .
C24 C -0.1629(3) 0.02430(15) 0.12662(12) 0.0344(6) Uani 1 1 d . . .
H24 H -0.2202 0.0437 0.0876 0.041 Uiso 1 1 calc R . .
C25 C -0.1729(3) -0.04527(14) 0.13991(12) 0.0319(6) Uani 1 1 d . . .
H25 H -0.2339 -0.0740 0.1092 0.038 Uiso 1 1 calc R . .
C26 C -0.0940(2) -0.07332(14) 0.19793(12) 0.0308(5) Uani 1 1 d . . .
H26 H -0.1020 -0.1212 0.2079 0.037 Uiso 1 1 calc R . .
C27 C -0.0034(2) -0.03124(13) 0.24149(12) 0.0261(5) Uani 1 1 d . . .
H27 H 0.0488 -0.0505 0.2820 0.031 Uiso 1 1 calc R . .
C28 C 0.3155(2) 0.10088(12) 0.17408(11) 0.0218(5) Uani 1 1 d . . .
C29 C 0.4045(2) 0.15387(14) 0.14506(12) 0.0280(5) Uani 1 1 d . . .
H29 H 0.4294 0.1935 0.1729 0.034 Uiso 1 1 calc R . .
C30 C 0.4566(3) 0.14913(15) 0.07611(13) 0.0351(6) Uani 1 1 d . . .
H30 H 0.5136 0.1861 0.0568 0.042 Uiso 1 1 calc R . .
C31 C 0.4265(3) 0.09150(16) 0.03587(12) 0.0382(7) Uani 1 1 d . . .
H31 H 0.4630 0.0884 -0.0111 0.046 Uiso 1 1 calc R . .
C32 C 0.3427(3) 0.03798(16) 0.06389(13) 0.0375(6) Uani 1 1 d . . .
H32 H 0.3216 -0.0020 0.0360 0.045 Uiso 1 1 calc R . .
C33 C 0.2884(2) 0.04212(14) 0.13300(12) 0.0288(5) Uani 1 1 d . . .
H33 H 0.2327 0.0046 0.1520 0.035 Uiso 1 1 calc R . .
C34 C 0.1114(2) 0.25313(13) 0.19529(12) 0.0251(5) Uani 1 1 d . . .
H34 H 0.154(3) 0.2219(14) 0.1589(13) 0.030 Uiso 1 1 d . . .
C35 C 0.2118(3) 0.28359(13) 0.24638(12) 0.0246(5) Uani 1 1 d . . .
H35 H 0.314(3) 0.2739(14) 0.2437(13) 0.030 Uiso 1 1 d . . .
C36 C 0.1760(3) 0.34696(14) 0.28968(13) 0.0318(5) Uani 1 1 d . . .
H36A H 0.1846 0.3884 0.2593 0.038 Uiso 1 1 calc R . .
H36B H 0.2531 0.3512 0.3294 0.038 Uiso 1 1 calc R . .
C37 C 0.0128(3) 0.34423(13) 0.32002(13) 0.0296(5) Uani 1 1 d . . .
H37A H 0.0116 0.3715 0.3646 0.035 Uiso 1 1 calc R . .
H37B H -0.0617 0.3654 0.2855 0.035 Uiso 1 1 calc R . .
C38 C -0.0366(2) 0.27087(13) 0.33518(12) 0.0241(5) Uani 1 1 d . . .
H38 H -0.039(3) 0.2603(14) 0.3812(13) 0.029 Uiso 1 1 d . . .
C39 C -0.1246(2) 0.22954(13) 0.28786(12) 0.0256(5) Uani 1 1 d . . .
H39 H -0.181(3) 0.1922(13) 0.3093(14) 0.031 Uiso 1 1 d . . .
C40 C -0.1766(2) 0.25181(14) 0.21395(13) 0.0313(6) Uani 1 1 d . . .
H40A H -0.2610 0.2859 0.2175 0.038 Uiso 1 1 calc R . .
H40B H -0.2179 0.2113 0.1874 0.038 Uiso 1 1 calc R . .
C41 C -0.0444(3) 0.28383(14) 0.17268(13) 0.0304(5) Uani 1 1 d . . .
H41A H -0.0633 0.2759 0.1211 0.036 Uiso 1 1 calc R . .
H41B H -0.0423 0.3343 0.1809 0.036 Uiso 1 1 calc R . .

loop_
_atom_site_aniso_label
_atom_site_aniso_U_11
_atom_site_aniso_U_22
_atom_site_aniso_U_33
_atom_site_aniso_U_23
_atom_site_aniso_U_13
_atom_site_aniso_U_12
Rh1 0.01650(9) 0.02023(10) 0.01834(9) 0.00068(7) 0.00236(6) 0.00034(6)
P1 0.0163(2) 0.0220(3) 0.0205(3) -0.0016(2) 0.00238(19) -0.0001(2)
C1 0.0181(9) 0.0218(12) 0.0185(10) -0.0011(9) 0.0012(7) 0.0001(9)
C2 0.0178(9) 0.0205(11) 0.0182(10) 0.0014(8) 0.0010(7) 0.0009(8)
C3 0.0156(9) 0.0212(12) 0.0196(10) 0.0025(8) 0.0004(7) -0.0015(8)
C4 0.0197(9) 0.0173(11) 0.0217(10) -0.0007(9) -0.0010(7) -0.0001(8)
C5 0.0193(9) 0.0206(12) 0.0178(10) -0.0008(8) 0.0023(7) 0.0013(8)
C6 0.0204(10) 0.0240(12) 0.0258(11) -0.0028(9) -0.0008(8) 0.0029(9)
C7 0.0384(13) 0.0312(15) 0.0462(16) -0.0019(12) -0.0197(11) 0.0050(11)
C8 0.0318(11) 0.0293(15) 0.0393(14) -0.0047(11) 0.0064(10) 0.0091(11)
C9 0.0293(11) 0.0270(14) 0.0365(13) 0.0067(11) 0.0009(9) 0.0031(10)
C10 0.0185(9) 0.0210(12) 0.0201(10) 0.0017(9) 0.0006(7) -0.0013(9)
C11 0.0203(10) 0.0267(13) 0.0329(12) -0.0043(10) 0.0029(8) -0.0001(9)
C12 0.0199(10) 0.0351(15) 0.0349(13) -0.0046(11) 0.0002(9) -0.0039(10)
C13 0.0315(12) 0.0304(14) 0.0309(13) -0.0073(11) -0.0002(9) -0.0097(11)
C14 0.0277(11) 0.0333(15) 0.0324(13) -0.0106(11) 0.0075(9) -0.0020(10)
C15 0.0206(10) 0.0269(13) 0.0294(12) -0.0048(10) 0.0037(8) -0.0007(9)
C16 0.0210(9) 0.0210(12) 0.0164(10) -0.0010(8) 0.0030(7) -0.0024(8)
C17 0.0208(10) 0.0288(13) 0.0245(11) 0.0000(10) 0.0003(8) 0.0026(9)
C18 0.0346(12) 0.0319(14) 0.0201(11) 0.0013(10) 0.0003(9) 0.0005(11)
C19 0.0398(13) 0.0277(14) 0.0210(11) -0.0006(10) 0.0109(9) -0.0006(11)
C20 0.0239(10) 0.0300(14) 0.0314(12) 0.0046(10) 0.0093(9) 0.0021(10)
C21 0.0202(10) 0.0266(13) 0.0252(11) 0.0022(10) 0.0007(8) -0.0033(9)
C22 0.0176(9) 0.0266(12) 0.0180(10) -0.0023(9) 0.0029(7) -0.0023(9)
C23 0.0312(11) 0.0258(13) 0.0252(11) 0.0017(10) -0.0032(9) -0.0023(10)
C24 0.0394(13) 0.0377(16) 0.0253(12) 0.0028(11) -0.0123(9) -0.0062(12)
C25 0.0330(12) 0.0347(15) 0.0278(12) -0.0063(11) -0.0026(9) -0.0114(11)
C26 0.0293(11) 0.0261(14) 0.0370(14) -0.0014(11) 0.0012(9) -0.0085(10)
C27 0.0263(10) 0.0263(13) 0.0254(11) 0.0022(10) -0.0025(8) -0.0006(10)
C28 0.0177(9) 0.0281(13) 0.0197(10) 0.0009(9) 0.0015(7) 0.0050(9)
C29 0.0269(11) 0.0301(14) 0.0275(12) 0.0033(10) 0.0090(9) 0.0034(10)
C30 0.0284(12) 0.0485(18) 0.0290(13) 0.0148(12) 0.0106(9) 0.0116(12)
C31 0.0302(12) 0.064(2) 0.0204(11) 0.0009(12) 0.0051(9) 0.0188(13)
C32 0.0315(12) 0.0507(19) 0.0302(13) -0.0151(12) -0.0015(10) 0.0112(12)
C33 0.0261(11) 0.0347(15) 0.0257(12) -0.0034(10) 0.0022(8) 0.0042(10)
C34 0.0292(11) 0.0257(13) 0.0208(11) 0.0061(9) 0.0068(8) 0.0048(10)
C35 0.0237(10) 0.0229(12) 0.0278(12) 0.0061(10) 0.0087(9) -0.0022(10)
C36 0.0354(13) 0.0253(14) 0.0346(13) 0.0031(11) 0.0021(10) -0.0026(11)
C37 0.0313(11) 0.0257(14) 0.0318(13) -0.0002(10) 0.0043(9) 0.0047(10)
C38 0.0240(10) 0.0250(13) 0.0237(11) 0.0015(10) 0.0059(8) 0.0072(9)
C39 0.0159(9) 0.0309(14) 0.0302(12) 0.0040(10) 0.0040(8) 0.0040(9)
C40 0.0233(11) 0.0357(15) 0.0345(13) 0.0007(11) -0.0031(9) 0.0096(10)
C41 0.0340(12) 0.0326(14) 0.0244(12) 0.0056(11) 0.0000(9) 0.0070(11)
